data_4508599
loop_
_publ_author_name
'Goswami, Arijit'
'Bala, Sukhen'
'Pachfule, Pradip'
'Mondal, Raju'

_publ_section_title
;
 Comprehensive Study on Mutual Interplay of Multiple V-Shaped Ligands on
 the Helical Nature of a Series of Coordination Polymers and Their
 Properties
;
_journal_issue 12
_journal_name_full 'Crystal Growth &amp; Design'
_journal_page_first 5487
_journal_paper_doi 10.1021/cg401469f
_journal_volume 13
_journal_year 2013
_chemical_formula_sum 'C25 H24 N4 Ni O6 S'
_chemical_formula_weight 567.25
_chemical_name_systematic
;

 ?

;
_space_group_IT_number 2
_symmetry_cell_setting triclinic
_symmetry_space_group_name_Hall '-P 1'
_symmetry_space_group_name_H-M 'P -1'
_atom_sites_solution_hydrogens geom
_atom_sites_solution_primary direct
_atom_sites_solution_secondary difmap
_audit_creation_method SHELXL-97
_cell_angle_alpha 78.630(16)
_cell_angle_beta 75.404(15)
_cell_angle_gamma 85.896(16)
_cell_formula_units_Z 2
_cell_length_a 10.178(6)
_cell_length_b 12.409(7)
_cell_length_c 13.390(8)
_cell_measurement_reflns_used 2761
_cell_measurement_temperature 120(2)
_cell_measurement_theta_max 27.23
_cell_measurement_theta_min 2.28
_cell_volume 1604.0(16)
_computing_cell_refinement 'Bruker APEX-2'
_computing_data_collection 'Bruker APEX-2'
_computing_data_reduction 'Bruker SHELXTL'
_computing_molecular_graphics 'Bruker SHELXTL'
_computing_publication_material 'Bruker SHELXTL'
_computing_structure_refinement 'SHELXL-97 (Sheldrick, 1997)'
_computing_structure_solution 'SHELXS-97 (Sheldrick, 1990)'
_diffrn_ambient_temperature 120(2)
_diffrn_detector_area_resol_mean 8
_diffrn_measured_fraction_theta_full 0.962
_diffrn_measured_fraction_theta_max 0.962
_diffrn_measurement_device_type 'Bruker APEX-2 CCD area detector'
_diffrn_measurement_method '/w scans'
_diffrn_radiation_monochromator graphite
_diffrn_radiation_source 'fine-focus sealed tube'
_diffrn_radiation_type MoK\a
_diffrn_radiation_wavelength 0.71073
_diffrn_reflns_av_R_equivalents 0.0683
_diffrn_reflns_av_sigmaI/netI 0.0889
_diffrn_reflns_limit_h_max 12
_diffrn_reflns_limit_h_min -12
_diffrn_reflns_limit_k_max 15
_diffrn_reflns_limit_k_min -15
_diffrn_reflns_limit_l_max 16
_diffrn_reflns_limit_l_min -16
_diffrn_reflns_number 14724
_diffrn_reflns_theta_full 26.00
_diffrn_reflns_theta_max 26.00
_diffrn_reflns_theta_min 2.29
_diffrn_standards_decay_% 0
_exptl_absorpt_coefficient_mu 0.708
_exptl_absorpt_correction_T_max 1.0000
_exptl_absorpt_correction_T_min 0.731054
_exptl_absorpt_correction_type multi-scan
_exptl_absorpt_process_details 'SADABS v.2.03 (Bruker, 2001), R(int)=0.1624 before correction'
_exptl_crystal_colour Green
_exptl_crystal_density_diffrn 1.175
_exptl_crystal_density_meas ?
_exptl_crystal_density_method 'not measured'
_exptl_crystal_description Needle
_exptl_crystal_F_000 588
_exptl_crystal_size_max 0.24
_exptl_crystal_size_mid 0.12
_exptl_crystal_size_min 0.10
_refine_diff_density_max 0.871
_refine_diff_density_min -0.333
_refine_diff_density_rms 0.083
_refine_ls_extinction_method none
_refine_ls_goodness_of_fit_ref 0.943
_refine_ls_hydrogen_treatment constr
_refine_ls_matrix_type full
_refine_ls_number_parameters 338
_refine_ls_number_reflns 6078
_refine_ls_number_restraints 0
_refine_ls_restrained_S_all 0.943
_refine_ls_R_factor_all 0.0912
_refine_ls_R_factor_gt 0.0538
_refine_ls_shift/su_max 0.001
_refine_ls_shift/su_mean 0.000
_refine_ls_structure_factor_coef Fsqd
_refine_ls_weighting_details 'calc w=1/[\s^2^(Fo^2^)+(0.0759P)^2^+0.0000P] where P=(Fo^2^+2Fc^2^)/3'
_refine_ls_weighting_scheme calc
_refine_ls_wR_factor_gt 0.1310
_refine_ls_wR_factor_ref 0.1480
_reflns_number_gt 3792
_reflns_number_total 6078
_reflns_threshold_expression I>2\s(I)
_cod_data_source_file cg401469f_si_006.cif
_cod_data_source_block 12sbj005_0m
_cod_depositor_comments
;
The following automatic conversions were performed:

'_symmetry_cell_setting' value 'Triclinic' changed to 'triclinic'
according to /home/saulius/struct/CIF-dictionaries/cif_core.dic
dictionary named 'cif_core.dic' version 2.4.2 from
2011-04-26.

'_refine_ls_hydrogen_treatment' value 'Constr' changed
to 'constr' according to
/home/saulius/struct/CIF-dictionaries/cif_core.dic dictionary named
'cif_core.dic' version 2.4.2 from 2011-04-26.

Automatic conversion script
Id: cif_fix_values 1891 2012-01-12 08:04:46Z andrius 

The following automatic conversions were performed:

'_exptl_crystal_density_meas' value 'not measured' was changed to '?'
- the value is perceived as not measured.

Automatic conversion script
Id: cif_fix_values 3008 2015-01-20 13:52:24Z robertas 
;
_cod_original_cell_volume 1603.9(15)
_cod_original_sg_symbol_H-M P-1
_cod_database_code 4508599

loop_
_symmetry_equiv_pos_as_xyz
'x, y, z'
'-x, -y, -z'

loop_
_atom_site_label
_atom_site_type_symbol
_atom_site_fract_x
_atom_site_fract_y
_atom_site_fract_z
_atom_site_U_iso_or_equiv
_atom_site_adp_type
_atom_site_occupancy
_atom_site_symmetry_multiplicity
_atom_site_calc_flag
_atom_site_refinement_flags
Ni1 Ni 0.18142(5) 0.32570(4) 0.46251(4) 0.03288(17) Uani 1 1 d .
S1 S 0.30853(12) 0.73491(8) 0.85967(7) 0.0455(3) Uani 1 1 d .
O1 O 0.1242(2) 0.3685(2) 0.61008(19) 0.0386(6) Uani 1 1 d .
N1 N -0.0077(3) 0.2769(2) 0.4689(2) 0.0357(7) Uani 1 1 d .
C1 C -0.0611(4) 0.2049(3) 0.4280(3) 0.0357(9) Uani 1 1 d .
O2 O 0.3284(3) 0.4067(2) 0.5109(2) 0.0418(7) Uani 1 1 d .
N2 N -0.1156(3) 0.3174(2) 0.5353(2) 0.0372(7) Uani 1 1 d .
H2A H -0.1096 0.3653 0.5722 0.045 Uiso 1 1 calc R
C2 C -0.2026(4) 0.1998(3) 0.4679(3) 0.0316(8) Uani 1 1 d .
C3 C -0.2332(4) 0.2731(3) 0.5361(3) 0.0363(9) Uani 1 1 d .
N3 N -0.2690(3) -0.1734(2) 0.5231(2) 0.0356(7) Uani 1 1 d .
O3 O 0.1481(3) 0.49049(19) 1.37216(18) 0.0395(6) Uani 1 1 d .
C4 C -0.2428(4) -0.0808(3) 0.4505(3) 0.0344(8) Uani 1 1 d .
N4 N -0.3488(3) -0.1405(2) 0.6100(2) 0.0385(8) Uani 1 1 d .
H4A H -0.3806 -0.1845 0.6682 0.046 Uiso 1 1 calc R
O4 O 0.2616(2) 0.35627(19) 1.30135(19) 0.0387(6) Uani 1 1 d .
C5 C -0.3044(3) 0.0112(3) 0.4929(3) 0.0322(8) Uani 1 1 d .
O5 O 0.4492(3) 0.7669(2) 0.8275(2) 0.0594(8) Uani 1 1 d .
O6 O 0.2046(4) 0.8194(2) 0.8602(2) 0.0652(9) Uani 1 1 d .
C6 C -0.3725(4) -0.0309(3) 0.5943(3) 0.0359(9) Uani 1 1 d .
C7 C -0.2995(4) 0.1310(3) 0.4396(3) 0.0351(9) Uani 1 1 d .
H7A H -0.2741 0.1345 0.3642 0.042 Uiso 1 1 calc R
H7B H -0.3901 0.1633 0.4572 0.042 Uiso 1 1 calc R
C8 C 0.0290(4) 0.1459(4) 0.3468(3) 0.0555(12) Uani 1 1 d .
H8A H 0.1085 0.1882 0.3120 0.083 Uiso 1 1 calc R
H8B H -0.0196 0.1370 0.2962 0.083 Uiso 1 1 calc R
H8C H 0.0554 0.0750 0.3805 0.083 Uiso 1 1 calc R
C9 C -0.3647(4) 0.3092(3) 0.6027(3) 0.0509(11) Uani 1 1 d .
H9A H -0.3631 0.3867 0.6016 0.076 Uiso 1 1 calc R
H9B H -0.3764 0.2700 0.6735 0.076 Uiso 1 1 calc R
H9C H -0.4387 0.2941 0.5754 0.076 Uiso 1 1 calc R
C10 C -0.1577(5) -0.0875(3) 0.3419(3) 0.0589(12) Uani 1 1 d .
H10A H -0.1788 -0.1531 0.3217 0.088 Uiso 1 1 calc R
H10B H -0.0632 -0.0894 0.3418 0.088 Uiso 1 1 calc R
H10C H -0.1769 -0.0244 0.2930 0.088 Uiso 1 1 calc R
C11 C -0.4586(5) 0.0229(3) 0.6793(4) 0.0624(13) Uani 1 1 d .
H11A H -0.5121 -0.0315 0.7321 0.094 Uiso 1 1 calc R
H11B H -0.5175 0.0772 0.6503 0.094 Uiso 1 1 calc R
H11C H -0.4015 0.0575 0.7103 0.094 Uiso 1 1 calc R
C12 C 0.2530(4) 0.4938(3) 0.6599(3) 0.0348(9) Uani 1 1 d .
C13 C 0.1420(4) 0.5292(3) 0.7304(3) 0.0434(10) Uani 1 1 d .
H13A H 0.0563 0.5028 0.7373 0.052 Uiso 1 1 calc R
C14 C 0.1582(4) 0.6038(3) 0.7907(3) 0.0488(11) Uani 1 1 d .
H14A H 0.0834 0.6284 0.8373 0.059 Uiso 1 1 calc R
C15 C 0.2866(4) 0.6415(3) 0.7811(3) 0.0380(9) Uani 1 1 d .
C16 C 0.3983(4) 0.6067(3) 0.7107(3) 0.0407(9) Uani 1 1 d .
H16A H 0.4843 0.6318 0.7050 0.049 Uiso 1 1 calc R
C17 C 0.3807(4) 0.5350(3) 0.6498(3) 0.0404(9) Uani 1 1 d .
H17A H 0.4550 0.5134 0.6008 0.048 Uiso 1 1 calc R
C18 C 0.2351(4) 0.4177(3) 0.5914(3) 0.0344(8) Uani 1 1 d .
C19 C 0.2803(4) 0.6535(3) 0.9875(3) 0.0396(9) Uani 1 1 d .
C20 C 0.3337(5) 0.5474(4) 1.0001(3) 0.0604(13) Uani 1 1 d .
H20A H 0.3836 0.5192 0.9422 0.073 Uiso 1 1 calc R
C21 C 0.3122(5) 0.4838(4) 1.0997(3) 0.0575(12) Uani 1 1 d .
H21A H 0.3475 0.4123 1.1086 0.069 Uiso 1 1 calc R
C22 C 0.2382(4) 0.5256(3) 1.1864(3) 0.0352(9) Uani 1 1 d .
C23 C 0.1853(5) 0.6315(3) 1.1722(3) 0.0518(12) Uani 1 1 d .
H23A H 0.1356 0.6601 1.2299 0.062 Uiso 1 1 calc R
C24 C 0.2055(5) 0.6956(3) 1.0726(3) 0.0526(12) Uani 1 1 d .
H24A H 0.1687 0.7666 1.0634 0.063 Uiso 1 1 calc R
C25 C 0.2147(4) 0.4545(3) 1.2922(3) 0.0337(8) Uani 1 1 d .

loop_
_atom_site_aniso_label
_atom_site_aniso_U_11
_atom_site_aniso_U_22
_atom_site_aniso_U_33
_atom_site_aniso_U_23
_atom_site_aniso_U_13
_atom_site_aniso_U_12
Ni1 0.0384(3) 0.0264(3) 0.0317(3) -0.00203(19) -0.0064(2) -0.0039(2)
S1 0.0746(8) 0.0314(5) 0.0291(5) -0.0014(4) -0.0120(5) -0.0066(5)
O1 0.0377(15) 0.0392(15) 0.0383(15) -0.0064(12) -0.0062(12) -0.0100(12)
N1 0.0401(18) 0.0310(17) 0.0360(17) -0.0062(14) -0.0087(14) -0.0035(14)
C1 0.042(2) 0.0293(19) 0.036(2) -0.0030(16) -0.0127(17) -0.0012(17)
O2 0.0399(15) 0.0442(16) 0.0409(15) -0.0121(13) -0.0044(13) -0.0070(12)
N2 0.0389(18) 0.0306(17) 0.0418(18) -0.0095(14) -0.0062(15) -0.0047(14)
C2 0.036(2) 0.0233(18) 0.033(2) 0.0053(15) -0.0112(16) -0.0031(15)
C3 0.039(2) 0.0237(19) 0.042(2) 0.0017(16) -0.0096(17) -0.0004(16)
N3 0.0415(18) 0.0284(16) 0.0350(17) -0.0018(14) -0.0082(14) -0.0038(14)
O3 0.0531(16) 0.0301(14) 0.0306(14) -0.0019(11) -0.0047(12) -0.0005(12)
C4 0.040(2) 0.0248(19) 0.037(2) -0.0011(16) -0.0103(17) -0.0053(16)
N4 0.0444(19) 0.0302(17) 0.0346(17) 0.0015(14) -0.0020(15) -0.0081(14)
O4 0.0492(16) 0.0290(14) 0.0339(14) -0.0018(11) -0.0067(12) 0.0029(12)
C5 0.033(2) 0.0286(19) 0.036(2) -0.0009(16) -0.0142(16) -0.0042(15)
O5 0.079(2) 0.0568(19) 0.0415(17) -0.0074(14) -0.0046(15) -0.0354(16)
O6 0.112(3) 0.0388(17) 0.0444(17) -0.0063(13) -0.0246(17) 0.0191(17)
C6 0.036(2) 0.030(2) 0.043(2) -0.0056(17) -0.0108(17) -0.0056(16)
C7 0.035(2) 0.0267(19) 0.044(2) 0.0008(16) -0.0155(17) -0.0029(16)
C8 0.049(3) 0.065(3) 0.058(3) -0.030(2) -0.007(2) -0.006(2)
C9 0.043(2) 0.040(2) 0.065(3) -0.014(2) 0.000(2) -0.0014(19)
C10 0.083(3) 0.037(2) 0.045(3) 0.000(2) 0.001(2) -0.005(2)
C11 0.075(3) 0.038(2) 0.061(3) -0.010(2) 0.010(2) -0.008(2)
C12 0.042(2) 0.032(2) 0.0278(19) 0.0002(16) -0.0072(17) -0.0029(17)
C13 0.038(2) 0.051(2) 0.042(2) -0.0109(19) -0.0067(18) -0.0060(19)
C14 0.051(3) 0.053(3) 0.040(2) -0.013(2) -0.003(2) -0.001(2)
C15 0.049(2) 0.034(2) 0.029(2) -0.0007(16) -0.0104(18) -0.0030(18)
C16 0.039(2) 0.042(2) 0.041(2) -0.0082(18) -0.0073(18) -0.0077(18)
C17 0.038(2) 0.043(2) 0.039(2) -0.0094(18) -0.0051(18) -0.0045(18)
C18 0.036(2) 0.034(2) 0.032(2) -0.0027(16) -0.0108(17) 0.0023(17)
C19 0.054(2) 0.032(2) 0.032(2) -0.0002(17) -0.0124(18) -0.0038(18)
C20 0.087(3) 0.052(3) 0.032(2) -0.005(2) -0.003(2) 0.022(2)
C21 0.082(3) 0.044(2) 0.038(2) -0.001(2) -0.010(2) 0.020(2)
C22 0.043(2) 0.031(2) 0.030(2) -0.0021(16) -0.0092(17) -0.0002(17)
C23 0.083(3) 0.034(2) 0.030(2) -0.0039(18) -0.004(2) 0.009(2)
C24 0.089(3) 0.030(2) 0.034(2) -0.0012(18) -0.012(2) 0.010(2)
C25 0.035(2) 0.0282(19) 0.036(2) -0.0042(16) -0.0070(17) -0.0034(16)

loop_
_atom_type_symbol
_atom_type_description
_atom_type_scat_dispersion_real
_atom_type_scat_dispersion_imag
_atom_type_scat_source
C C 0.0033 0.0016 'International Tables Vol C Tables 4.2.6.8 and 6.1.1.4'
H H 0.0000 0.0000 'International Tables Vol C Tables 4.2.6.8 and 6.1.1.4'
N N 0.0061 0.0033 'International Tables Vol C Tables 4.2.6.8 and 6.1.1.4'
O O 0.0106 0.0060 'International Tables Vol C Tables 4.2.6.8 and 6.1.1.4'
S S 0.1246 0.1234 'International Tables Vol C Tables 4.2.6.8 and 6.1.1.4'
Ni Ni 0.3393 1.1124 'International Tables Vol C Tables 4.2.6.8 and 6.1.1.4'

loop_
_geom_angle_atom_site_label_1
_geom_angle_atom_site_label_2
_geom_angle_atom_site_label_3
_geom_angle
_geom_angle_site_symmetry_1
_geom_angle_site_symmetry_3
N3 Ni1 N1 96.46(12) 2_556 .
N3 Ni1 O4 91.61(11) 2_556 1_554
N1 Ni1 O4 100.15(11) . 1_554
N3 Ni1 O1 108.43(11) 2_556 .
N1 Ni1 O1 93.76(11) . .
O4 Ni1 O1 154.17(10) 1_554 .
N3 Ni1 O2 97.44(12) 2_556 .
N1 Ni1 O2 155.30(11) . .
O4 Ni1 O2 99.76(10) 1_554 .
O1 Ni1 O2 62.45(10) . .
N3 Ni1 O3 152.73(11) 2_556 1_554
N1 Ni1 O3 92.50(11) . 1_554
O4 Ni1 O3 61.41(9) 1_554 1_554
O1 Ni1 O3 96.57(10) . 1_554
O2 Ni1 O3 84.34(10) . 1_554
N3 Ni1 C18 108.00(12) 2_556 .
N1 Ni1 C18 124.24(12) . .
O4 Ni1 C18 127.38(12) 1_554 .
O1 Ni1 C18 31.36(10) . .
O2 Ni1 C18 31.34(10) . .
O3 Ni1 C18 87.63(11) 1_554 .
N3 Ni1 C25 122.42(12) 2_556 1_554
N1 Ni1 C25 97.26(12) . 1_554
O4 Ni1 C25 30.90(10) 1_554 1_554
O1 Ni1 C25 125.99(11) . 1_554
O2 Ni1 C25 92.36(11) . 1_554
O3 Ni1 C25 30.51(10) 1_554 1_554
C18 Ni1 C25 109.12(13) . 1_554
O6 S1 O5 118.60(19) . .
O6 S1 C15 109.64(19) . .
O5 S1 C15 107.97(18) . .
O6 S1 C19 108.16(18) . .
O5 S1 C19 108.01(18) . .
C15 S1 C19 103.40(18) . .
C18 O1 Ni1 90.0(2) . .
C1 N1 N2 104.8(3) . .
C1 N1 Ni1 136.7(3) . .
N2 N1 Ni1 118.3(2) . .
N1 C1 C2 111.1(3) . .
N1 C1 C8 120.0(3) . .
C2 C1 C8 128.8(3) . .
C18 O2 Ni1 86.7(2) . .
C3 N2 N1 111.9(3) . .
C3 N2 H2A 124.1 . .
N1 N2 H2A 124.1 . .
C3 C2 C1 104.9(3) . .
C3 C2 C7 127.9(3) . .
C1 C2 C7 127.2(3) . .
N2 C3 C2 107.4(3) . .
N2 C3 C9 119.9(3) . .
C2 C3 C9 132.7(4) . .
C4 N3 N4 105.1(3) . .
C4 N3 Ni1 133.7(2) . 2_556
N4 N3 Ni1 119.0(2) . 2_556
C25 O3 Ni1 86.3(2) . 1_556
N3 C4 C5 110.4(3) . .
N3 C4 C10 119.4(3) . .
C5 C4 C10 130.2(3) . .
C6 N4 N3 112.1(3) . .
C6 N4 H4A 124.0 . .
N3 N4 H4A 124.0 . .
C25 O4 Ni1 92.2(2) . 1_556
C6 C5 C4 105.2(3) . .
C6 C5 C7 126.6(3) . .
C4 C5 C7 128.2(3) . .
N4 C6 C5 107.1(3) . .
N4 C6 C11 121.1(3) . .
C5 C6 C11 131.8(3) . .
C2 C7 C5 115.1(3) . .
C2 C7 H7A 108.5 . .
C5 C7 H7A 108.5 . .
C2 C7 H7B 108.5 . .
C5 C7 H7B 108.5 . .
H7A C7 H7B 107.5 . .
C1 C8 H8A 109.5 . .
C1 C8 H8B 109.5 . .
H8A C8 H8B 109.5 . .
C1 C8 H8C 109.5 . .
H8A C8 H8C 109.5 . .
H8B C8 H8C 109.5 . .
C3 C9 H9A 109.5 . .
C3 C9 H9B 109.5 . .
H9A C9 H9B 109.5 . .
C3 C9 H9C 109.5 . .
H9A C9 H9C 109.5 . .
H9B C9 H9C 109.5 . .
C4 C10 H10A 109.5 . .
C4 C10 H10B 109.5 . .
H10A C10 H10B 109.5 . .
C4 C10 H10C 109.5 . .
H10A C10 H10C 109.5 . .
H10B C10 H10C 109.5 . .
C6 C11 H11A 109.5 . .
C6 C11 H11B 109.5 . .
H11A C11 H11B 109.5 . .
C6 C11 H11C 109.5 . .
H11A C11 H11C 109.5 . .
H11B C11 H11C 109.5 . .
C13 C12 C17 119.2(3) . .
C13 C12 C18 120.4(3) . .
C17 C12 C18 120.4(3) . .
C12 C13 C14 120.2(4) . .
C12 C13 H13A 119.9 . .
C14 C13 H13A 119.9 . .
C13 C14 C15 119.6(4) . .
C13 C14 H14A 120.2 . .
C15 C14 H14A 120.2 . .
C16 C15 C14 120.6(4) . .
C16 C15 S1 119.5(3) . .
C14 C15 S1 119.8(3) . .
C17 C16 C15 119.3(4) . .
C17 C16 H16A 120.4 . .
C15 C16 H16A 120.4 . .
C16 C17 C12 121.1(4) . .
C16 C17 H17A 119.5 . .
C12 C17 H17A 119.5 . .
O1 C18 O2 119.9(3) . .
O1 C18 C12 120.2(3) . .
O2 C18 C12 119.7(3) . .
O1 C18 Ni1 58.66(18) . .
O2 C18 Ni1 62.00(19) . .
C12 C18 Ni1 168.2(3) . .
C24 C19 C20 120.7(4) . .
C24 C19 S1 120.1(3) . .
C20 C19 S1 119.1(3) . .
C21 C20 C19 119.3(4) . .
C21 C20 H20A 120.3 . .
C19 C20 H20A 120.3 . .
C20 C21 C22 120.6(4) . .
C20 C21 H21A 119.7 . .
C22 C21 H21A 119.7 . .
C23 C22 C21 119.2(3) . .
C23 C22 C25 121.5(3) . .
C21 C22 C25 119.3(3) . .
C22 C23 C24 120.6(4) . .
C22 C23 H23A 119.7 . .
C24 C23 H23A 119.7 . .
C19 C24 C23 119.5(4) . .
C19 C24 H24A 120.2 . .
C23 C24 H24A 120.2 . .
O3 C25 O4 120.0(3) . .
O3 C25 C22 120.6(3) . .
O4 C25 C22 119.4(3) . .
O3 C25 Ni1 63.16(19) . 1_556
O4 C25 Ni1 56.88(18) . 1_556
C22 C25 Ni1 176.2(3) . 1_556

loop_
_geom_bond_atom_site_label_1
_geom_bond_atom_site_label_2
_geom_bond_distance
_geom_bond_site_symmetry_2
Ni1 N3 2.026(3) 2_556
Ni1 N1 2.035(3) .
Ni1 O4 2.074(3) 1_554
Ni1 O1 2.078(3) .
Ni1 O2 2.152(3) .
Ni1 O3 2.212(3) 1_554
Ni1 C18 2.433(4) .
Ni1 C25 2.474(4) 1_554
S1 O6 1.434(3) .
S1 O5 1.448(3) .
S1 C15 1.771(4) .
S1 C19 1.774(4) .
O1 C18 1.266(4) .
N1 C1 1.344(4) .
N1 N2 1.361(4) .
C1 C2 1.405(5) .
C1 C8 1.508(5) .
O2 C18 1.267(4) .
N2 C3 1.349(4) .
N2 H2A 0.8600 .
C2 C3 1.379(5) .
C2 C7 1.511(5) .
C3 C9 1.502(5) .
N3 C4 1.345(4) .
N3 N4 1.357(4) .
N3 Ni1 2.026(3) 2_556
O3 C25 1.259(4) .
O3 Ni1 2.212(3) 1_556
C4 C5 1.412(5) .
C4 C10 1.508(5) .
N4 C6 1.349(4) .
N4 H4A 0.8600 .
O4 C25 1.271(4) .
O4 Ni1 2.074(3) 1_556
C5 C6 1.376(5) .
C5 C7 1.516(5) .
C6 C11 1.491(5) .
C7 H7A 0.9700 .
C7 H7B 0.9700 .
C8 H8A 0.9600 .
C8 H8B 0.9600 .
C8 H8C 0.9600 .
C9 H9A 0.9600 .
C9 H9B 0.9600 .
C9 H9C 0.9600 .
C10 H10A 0.9600 .
C10 H10B 0.9600 .
C10 H10C 0.9600 .
C11 H11A 0.9600 .
C11 H11B 0.9600 .
C11 H11C 0.9600 .
C12 C13 1.383(5) .
C12 C17 1.395(5) .
C12 C18 1.490(5) .
C13 C14 1.385(5) .
C13 H13A 0.9300 .
C14 C15 1.387(5) .
C14 H14A 0.9300 .
C15 C16 1.384(5) .
C16 C17 1.369(5) .
C16 H16A 0.9300 .
C17 H17A 0.9300 .
C19 C24 1.375(5) .
C19 C20 1.383(5) .
C20 C21 1.382(6) .
C20 H20A 0.9300 .
C21 C22 1.388(5) .
C21 H21A 0.9300 .
C22 C23 1.380(5) .
C22 C25 1.486(5) .
C23 C24 1.385(5) .
C23 H23A 0.9300 .
C24 H24A 0.9300 .
C25 Ni1 2.474(4) 1_556
